data_2203408
loop_
_publ_author_name
'Hema, R.'
'Parthasarathi, V.'
'Ravikumar, K.'
'Sarkunam, K.'
'Nallu, M.'

_publ_section_title
;
 Dimethyl
 3-benzoyl-7-(<i>N,N</i>-dimethylamino)indolizine-1,2-dicarboxylate
;
_journal_issue 4
_journal_name_full 'Acta Crystallographica Section E'
_journal_page_first o479
_journal_page_last o480
_journal_paper_doi 10.1107/S1600536804004210
_journal_volume 60
_journal_year 2004
_chemical_formula_iupac 'C21 H20 N2 O5'
_chemical_formula_moiety 'C21 H20 N2 O5'
_chemical_formula_sum 'C21 H20 N2 O5'
_chemical_formula_weight 380.39
_chemical_melting_point 474
_chemical_name_systematic
;
Dimethyl 3-benzoyl-7-(N,N-dimethylamino)indolizine-1,2-dicarboxylate
;
_space_group_IT_number 14
_symmetry_cell_setting monoclinic
_symmetry_space_group_name_Hall '-P 2ybc'
_symmetry_space_group_name_H-M 'P 1 21/c 1'
_atom_sites_solution_hydrogens geom
_atom_sites_solution_primary direct
_atom_sites_solution_secondary difmap
_audit_creation_method SHELXL97
_cell_angle_alpha 90.00
_cell_angle_beta 99.781(2)
_cell_angle_gamma 90.00
_cell_formula_units_Z 4
_cell_length_a 8.6333(9)
_cell_length_b 27.515(3)
_cell_length_c 7.9705(9)
_cell_measurement_reflns_used 4242
_cell_measurement_temperature 293(2)
_cell_measurement_theta_max 27.5
_cell_measurement_theta_min 2.4
_cell_volume 1865.8(4)
_computing_cell_refinement 'SAINT (Siemens, 1996)'
_computing_data_collection 'SMART (Siemens, 1996)'
_computing_data_reduction SAINT
_computing_molecular_graphics 'ORTEP-3 for Windows (Farrugia, 1997)'
_computing_publication_material 'SHELXL97 and PLATON (Spek, 2003)'
_computing_structure_refinement 'SHELXL97 (Sheldrick, 1997)'
_computing_structure_solution 'SIR92 (Altomare et al., 1994)'
_diffrn_ambient_temperature 293(2)
_diffrn_measured_fraction_theta_full 0.944
_diffrn_measured_fraction_theta_max 0.944
_diffrn_measurement_device_type 'Siemens SMART CCD area-detector'
_diffrn_measurement_method \w
_diffrn_radiation_monochromator graphite
_diffrn_radiation_source 'fine-focus sealed tube'
_diffrn_radiation_type MoK\a
_diffrn_radiation_wavelength 0.71073
_diffrn_reflns_av_R_equivalents 0.0201
_diffrn_reflns_av_sigmaI/netI 0.0235
_diffrn_reflns_limit_h_max 11
_diffrn_reflns_limit_h_min -11
_diffrn_reflns_limit_k_max 33
_diffrn_reflns_limit_k_min -35
_diffrn_reflns_limit_l_max 10
_diffrn_reflns_limit_l_min -8
_diffrn_reflns_number 11309
_diffrn_reflns_theta_full 28.00
_diffrn_reflns_theta_max 28.00
_diffrn_reflns_theta_min 2.39
_diffrn_standards_decay_% 0
_diffrn_standards_number 0
_exptl_absorpt_coefficient_mu 0.098
_exptl_absorpt_correction_type none
_exptl_crystal_colour yellow
_exptl_crystal_density_diffrn 1.354
_exptl_crystal_density_meas ?
_exptl_crystal_density_method .
_exptl_crystal_description prism
_exptl_crystal_F_000 800
_exptl_crystal_size_max 0.30
_exptl_crystal_size_mid 0.25
_exptl_crystal_size_min 0.18
_refine_diff_density_max 0.267
_refine_diff_density_min -0.181
_refine_ls_extinction_method none
_refine_ls_goodness_of_fit_ref 1.029
_refine_ls_hydrogen_treatment constr
_refine_ls_matrix_type full
_refine_ls_number_parameters 257
_refine_ls_number_reflns 4265
_refine_ls_number_restraints 0
_refine_ls_restrained_S_all 1.029
_refine_ls_R_factor_all 0.0590
_refine_ls_R_factor_gt 0.0453
_refine_ls_shift/su_max 0.000
_refine_ls_shift/su_mean 0.000
_refine_ls_structure_factor_coef Fsqd
_refine_ls_weighting_details 'calc w = 1/[\s^2^(Fo^2^)+(0.0689P)^2^+0.3296P] where P=(Fo^2^+2Fc^2^)/3'
_refine_ls_weighting_scheme calc
_refine_ls_wR_factor_gt 0.1234
_refine_ls_wR_factor_ref 0.1336
_reflns_number_gt 3301
_reflns_number_total 4265
_reflns_threshold_expression I>2\s(I)
_cod_data_source_file cv6276.cif
_cod_data_source_block I
_cod_original_cell_volume 1865.8(3)
_cod_original_sg_symbol_H-M 'P 1 21/ c 1'
_cod_database_code 2203408

loop_
_symmetry_equiv_pos_as_xyz
'x, y, z'
'-x, y+1/2, -z+1/2'
'-x, -y, -z'
'x, -y-1/2, z-1/2'

loop_
_atom_site_label
_atom_site_fract_x
_atom_site_fract_y
_atom_site_fract_z
_atom_site_U_iso_or_equiv
_atom_site_adp_type
_atom_site_calc_flag
_atom_site_refinement_flags
_atom_site_occupancy
_atom_site_type_symbol
O10 0.55503(13) 0.17172(4) 0.55123(16) 0.0585(3) Uani d . 1 O
O11 0.70431(13) 0.10648(5) 0.52864(16) 0.0625(3) Uani d . 1 O
O13 0.17322(13) 0.18573(4) 0.45939(14) 0.0539(3) Uani d . 1 O
O14 0.32871(12) 0.20920(4) 0.27516(13) 0.0462(3) Uani d . 1 O
O16 -0.03088(15) 0.05279(5) 0.1263(2) 0.0788(4) Uani d . 1 O
N4 0.30263(14) 0.05008(4) 0.22090(16) 0.0424(3) Uani d . 1 N
N23 0.6416(2) -0.05699(6) 0.2442(3) 0.0759(5) Uani d . 1 N
C1 0.45149(16) 0.10701(5) 0.37280(17) 0.0396(3) Uani d . 1 C
C2 0.30261(15) 0.12656(5) 0.31427(17) 0.0375(3) Uani d . 1 C
C3 0.20763(16) 0.09193(5) 0.22123(17) 0.0398(3) Uani d . 1 C
C5 0.2676(2) 0.00662(6) 0.1397(2) 0.0528(4) Uani d . 1 C
H5 0.1672 0.0012 0.0790 0.063 Uiso calc R 1 H
C6 0.3770(2) -0.02825(6) 0.1471(2) 0.0591(4) Uani d . 1 C
H6 0.3509 -0.0576 0.0915 0.071 Uiso calc R 1 H
C7 0.5320(2) -0.02149(6) 0.2377(2) 0.0563(4) Uani d . 1 C
C8 0.56626(19) 0.02301(6) 0.3188(2) 0.0499(4) Uani d . 1 C
H8 0.6665 0.0288 0.3793 0.060 Uiso calc R 1 H
C9 0.45162(16) 0.05887(5) 0.30986(18) 0.0418(3) Uani d . 1 C
C10 0.57210(16) 0.13229(6) 0.49069(18) 0.0438(3) Uani d . 1 C
C12 0.8290(2) 0.12930(9) 0.6462(3) 0.0889(7) Uani d . 1 C
H121 0.8860 0.1512 0.5852 0.133 Uiso calc R 1 H
H122 0.8990 0.1048 0.7012 0.133 Uiso calc R 1 H
H123 0.7848 0.1471 0.7303 0.133 Uiso calc R 1 H
C13 0.25800(15) 0.17662(5) 0.35977(17) 0.0393(3) Uani d . 1 C
C15 0.3138(2) 0.25924(6) 0.3218(2) 0.0618(5) Uani d . 1 C
H151 0.2066 0.2694 0.2887 0.093 Uiso calc R 1 H
H152 0.3807 0.2790 0.2652 0.093 Uiso calc R 1 H
H153 0.3442 0.2627 0.4428 0.093 Uiso calc R 1 H
C16 0.04137(17) 0.09130(6) 0.1540(2) 0.0471(4) Uani d . 1 C
C17 -0.04683(16) 0.13779(6) 0.12006(18) 0.0436(3) Uani d . 1 C
C18 0.01191(18) 0.17752(6) 0.0440(2) 0.0497(4) Uani d . 1 C
H18 0.1122 0.1762 0.0163 0.060 Uiso calc R 1 H
C19 -0.0775(2) 0.21889(7) 0.0091(2) 0.0622(5) Uani d . 1 C
H19 -0.0376 0.2453 -0.0426 0.075 Uiso calc R 1 H
C20 -0.2256(2) 0.22129(7) 0.0506(3) 0.0698(5) Uani d . 1 C
H20 -0.2850 0.2495 0.0287 0.084 Uiso calc R 1 H
C21 -0.2856(2) 0.18198(8) 0.1245(3) 0.0704(5) Uani d . 1 C
H21 -0.3858 0.1836 0.1524 0.084 Uiso calc R 1 H
C22 -0.19802(19) 0.14028(7) 0.1574(2) 0.0565(4) Uani d . 1 C
H22 -0.2403 0.1136 0.2050 0.068 Uiso calc R 1 H
C24 0.6079(3) -0.10327(7) 0.1581(3) 0.0930(8) Uani d . 1 C
H241 0.5199 -0.1183 0.1965 0.140 Uiso calc R 1 H
H242 0.6981 -0.1241 0.1833 0.140 Uiso calc R 1 H
H243 0.5834 -0.0980 0.0374 0.140 Uiso calc R 1 H
C25 0.7989(3) -0.04904(9) 0.3328(4) 0.1008(9) Uani d . 1 C
H251 0.8493 -0.0249 0.2737 0.151 Uiso calc R 1 H
H252 0.8571 -0.0789 0.3375 0.151 Uiso calc R 1 H
H253 0.7954 -0.0380 0.4464 0.151 Uiso calc R 1 H

loop_
_atom_site_aniso_label
_atom_site_aniso_U_11
_atom_site_aniso_U_22
_atom_site_aniso_U_33
_atom_site_aniso_U_12
_atom_site_aniso_U_13
_atom_site_aniso_U_23
O10 0.0526(6) 0.0529(7) 0.0653(7) -0.0016(5) -0.0038(5) -0.0138(6)
O11 0.0455(6) 0.0688(8) 0.0676(7) 0.0087(5) -0.0066(5) -0.0038(6)
O13 0.0570(6) 0.0533(7) 0.0546(7) 0.0034(5) 0.0187(5) -0.0083(5)
O14 0.0568(6) 0.0336(6) 0.0486(6) -0.0021(4) 0.0102(5) -0.0011(4)
O16 0.0543(7) 0.0495(8) 0.1273(13) -0.0125(6) 0.0006(7) -0.0165(8)
N4 0.0488(6) 0.0327(7) 0.0462(7) -0.0020(5) 0.0093(5) -0.0001(5)
N23 0.0889(12) 0.0459(9) 0.1005(13) 0.0244(8) 0.0375(10) 0.0117(9)
C1 0.0420(7) 0.0366(8) 0.0407(7) 0.0002(6) 0.0080(6) 0.0012(6)
C2 0.0394(6) 0.0362(8) 0.0373(7) -0.0021(5) 0.0075(5) 0.0011(5)
C3 0.0435(7) 0.0326(7) 0.0433(7) -0.0012(5) 0.0077(6) 0.0002(6)
C5 0.0659(10) 0.0354(8) 0.0586(9) -0.0070(7) 0.0143(8) -0.0066(7)
C6 0.0810(12) 0.0349(9) 0.0660(11) -0.0021(8) 0.0254(9) -0.0038(8)
C7 0.0760(11) 0.0389(9) 0.0614(10) 0.0123(8) 0.0326(9) 0.0115(7)
C8 0.0538(8) 0.0435(9) 0.0544(9) 0.0084(7) 0.0155(7) 0.0101(7)
C9 0.0468(7) 0.0380(8) 0.0420(7) 0.0009(6) 0.0118(6) 0.0048(6)
C10 0.0405(7) 0.0473(9) 0.0428(7) -0.0004(6) 0.0048(6) 0.0038(6)
C12 0.0503(10) 0.1049(19) 0.0993(17) 0.0060(11) -0.0226(10) -0.0131(14)
C13 0.0389(7) 0.0380(8) 0.0394(7) -0.0002(5) 0.0022(5) -0.0027(6)
C15 0.0886(13) 0.0334(9) 0.0627(10) -0.0017(8) 0.0106(9) -0.0028(7)
C16 0.0447(8) 0.0440(9) 0.0515(8) -0.0078(6) 0.0053(6) -0.0057(7)
C17 0.0400(7) 0.0464(9) 0.0431(8) -0.0043(6) 0.0029(6) -0.0029(6)
C18 0.0406(7) 0.0557(10) 0.0512(9) -0.0059(7) 0.0031(6) 0.0045(7)
C19 0.0561(9) 0.0543(11) 0.0723(11) -0.0062(8) -0.0003(8) 0.0144(9)
C20 0.0587(10) 0.0544(11) 0.0928(14) 0.0108(8) 0.0032(9) 0.0039(10)
C21 0.0510(9) 0.0726(13) 0.0908(14) 0.0094(9) 0.0215(9) 0.0031(11)
C22 0.0494(9) 0.0587(11) 0.0636(10) -0.0039(7) 0.0163(7) 0.0039(8)
C24 0.143(2) 0.0437(11) 0.1106(18) 0.0283(12) 0.0730(17) 0.0107(11)
C25 0.0944(17) 0.0780(17) 0.138(2) 0.0463(14) 0.0409(16) 0.0288(15)

loop_
_atom_type_symbol
_atom_type_description
_atom_type_scat_dispersion_real
_atom_type_scat_dispersion_imag
_atom_type_scat_source
C C 0.0033 0.0016 'International Tables Vol C Tables 4.2.6.8 and 6.1.1.4'
H H 0.0000 0.0000 'International Tables Vol C Tables 4.2.6.8 and 6.1.1.4'
N N 0.0061 0.0033 'International Tables Vol C Tables 4.2.6.8 and 6.1.1.4'
O O 0.0106 0.0060 'International Tables Vol C Tables 4.2.6.8 and 6.1.1.4'

loop_
_geom_angle_atom_site_label_1
_geom_angle_atom_site_label_2
_geom_angle_atom_site_label_3
_geom_angle
C10 O11 C12 115.46(15)
C13 O14 C15 116.42(12)
C5 N4 C9 120.50(13)
C5 N4 C3 129.10(13)
C9 N4 C3 110.27(11)
C7 N23 C25 120.32(18)
C7 N23 C24 122.1(2)
C25 N23 C24 117.56(18)
C2 C1 C9 107.31(12)
C2 C1 C10 123.21(13)
C9 C1 C10 129.20(13)
C3 C2 C1 109.91(12)
C3 C2 C13 127.65(12)
C1 C2 C13 122.33(12)
C2 C3 N4 105.66(12)
C2 C3 C16 131.81(13)
N4 C3 C16 121.99(13)
C6 C5 N4 120.47(16)
C6 C5 H5 119.8
N4 C5 H5 119.8
C5 C6 C7 121.62(16)
C5 C6 H6 119.2
C7 C6 H6 119.2
N23 C7 C8 121.59(18)
N23 C7 C6 121.10(17)
C8 C7 C6 117.31(15)
C9 C8 C7 120.44(16)
C9 C8 H8 119.8
C7 C8 H8 119.8
N4 C9 C8 119.65(14)
N4 C9 C1 106.80(12)
C8 C9 C1 133.53(14)
O10 C10 O11 123.08(14)
O10 C10 C1 124.43(13)
O11 C10 C1 112.48(14)
O11 C12 H121 109.5
O11 C12 H122 109.5
H121 C12 H122 109.5
O11 C12 H123 109.5
H121 C12 H123 109.5
H122 C12 H123 109.5
O13 C13 O14 125.54(14)
O13 C13 C2 124.63(13)
O14 C13 C2 109.83(11)
O14 C15 H151 109.5
O14 C15 H152 109.5
H151 C15 H152 109.5
O14 C15 H153 109.5
H151 C15 H153 109.5
H152 C15 H153 109.5
O16 C16 C3 121.22(15)
O16 C16 C17 118.63(14)
C3 C16 C17 120.14(13)
C18 C17 C22 118.79(15)
C18 C17 C16 122.84(14)
C22 C17 C16 118.26(14)
C19 C18 C17 120.36(15)
C19 C18 H18 119.8
C17 C18 H18 119.8
C20 C19 C18 120.22(17)
C20 C19 H19 119.9
C18 C19 H19 119.9
C21 C20 C19 119.92(17)
C21 C20 H20 120.0
C19 C20 H20 120.0
C22 C21 C20 120.22(17)
C22 C21 H21 119.9
C20 C21 H21 119.9
C21 C22 C17 120.46(17)
C21 C22 H22 119.8
C17 C22 H22 119.8
N23 C24 H241 109.5
N23 C24 H242 109.5
H241 C24 H242 109.5
N23 C24 H243 109.5
H241 C24 H243 109.5
H242 C24 H243 109.5
N23 C25 H251 109.5
N23 C25 H252 109.5
H251 C25 H252 109.5
N23 C25 H253 109.5
H251 C25 H253 109.5
H252 C25 H253 109.5

loop_
_geom_bond_atom_site_label_1
_geom_bond_atom_site_label_2
_geom_bond_distance
O10 C10 1.2065(19)
O11 C10 1.3347(18)
O11 C12 1.445(2)
O13 C13 1.1943(17)
O14 C13 1.3307(17)
O14 C15 1.4379(19)
O16 C16 1.2303(19)
N4 C5 1.369(2)
N4 C9 1.3806(19)
N4 C3 1.4140(18)
N23 C7 1.355(2)
N23 C25 1.437(3)
N23 C24 1.453(3)
C1 C2 1.3983(19)
C1 C9 1.416(2)
C1 C10 1.456(2)
C2 C3 1.3869(19)
C2 C13 1.492(2)
C3 C16 1.445(2)
C5 C6 1.341(2)
C5 H5 0.9300
C6 C7 1.420(3)
C6 H6 0.9300
C7 C8 1.393(2)
C8 C9 1.391(2)
C8 H8 0.9300
C12 H121 0.9600
C12 H122 0.9600
C12 H123 0.9600
C15 H151 0.9600
C15 H152 0.9600
C15 H153 0.9600
C16 C17 1.490(2)
C17 C18 1.387(2)
C17 C22 1.389(2)
C18 C19 1.377(2)
C18 H18 0.9300
C19 C20 1.375(3)
C19 H19 0.9300
C20 C21 1.375(3)
C20 H20 0.9300
C21 C22 1.374(3)
C21 H21 0.9300
C22 H22 0.9300
C24 H241 0.9600
C24 H242 0.9600
C24 H243 0.9600
C25 H251 0.9600
C25 H252 0.9600
C25 H253 0.9600

loop_
_geom_hbond_atom_site_label_D
_geom_hbond_atom_site_label_H
_geom_hbond_atom_site_label_A
_geom_hbond_site_symmetry_A
_geom_hbond_distance_DH
_geom_hbond_distance_HA
_geom_hbond_distance_DA
_geom_hbond_angle_DHA
_geom_hbond_publ_flag
C5 H5 O16 3_555 0.93 2.37 3.142(2) 140 yes
C20 H20 O10 4_465 0.93 2.59 3.501(2) 165 yes
C12 H123 Cg1 1_656 0.96 2.93 3.721(3) 141 yes
C24 H243 Cg2 3_655 0.96 2.79 3.677(2) 154 yes

loop_
_geom_torsion_atom_site_label_1
_geom_torsion_atom_site_label_2
_geom_torsion_atom_site_label_3
_geom_torsion_atom_site_label_4
_geom_torsion
C9 C1 C2 C3 1.85(16)
C10 C1 C2 C3 -172.60(13)
C9 C1 C2 C13 178.34(12)
C10 C1 C2 C13 3.9(2)
C1 C2 C3 N4 -0.89(15)
C13 C2 C3 N4 -177.14(12)
C1 C2 C3 C16 170.55(15)
C13 C2 C3 C16 -5.7(3)
C5 N4 C3 C2 -176.36(14)
C9 N4 C3 C2 -0.44(15)
C5 N4 C3 C16 11.2(2)
C9 N4 C3 C16 -172.92(13)
C9 N4 C5 C6 0.8(2)
C3 N4 C5 C6 176.32(15)
N4 C5 C6 C7 -0.3(3)
C25 N23 C7 C8 -1.5(3)
C24 N23 C7 C8 -179.05(17)
C25 N23 C7 C6 178.36(18)
C24 N23 C7 C6 0.8(3)
C5 C6 C7 N23 -179.99(16)
C5 C6 C7 C8 -0.2(2)
N23 C7 C8 C9 179.89(15)
C6 C7 C8 C9 0.1(2)
C5 N4 C9 C8 -0.9(2)
C3 N4 C9 C8 -177.18(13)
C5 N4 C9 C1 177.89(13)
C3 N4 C9 C1 1.56(15)
C7 C8 C9 N4 0.4(2)
C7 C8 C9 C1 -177.90(15)
C2 C1 C9 N4 -2.06(15)
C10 C1 C9 N4 171.95(14)
C2 C1 C9 C8 176.43(15)
C10 C1 C9 C8 -9.6(3)
C12 O11 C10 O10 -1.1(2)
C12 O11 C10 C1 -179.61(16)
C2 C1 C10 O10 1.4(2)
C9 C1 C10 O10 -171.81(15)
C2 C1 C10 O11 179.85(13)
C9 C1 C10 O11 6.7(2)
C15 O14 C13 O13 6.8(2)
C15 O14 C13 C2 -172.16(12)
C3 C2 C13 O13 70.2(2)
C1 C2 C13 O13 -105.64(17)
C3 C2 C13 O14 -110.84(15)
C1 C2 C13 O14 73.33(16)
C2 C3 C16 O16 -154.96(17)
N4 C3 C16 O16 15.3(2)
C2 C3 C16 C17 23.7(2)
N4 C3 C16 C17 -166.01(13)
O16 C16 C17 C18 -138.52(17)
C3 C16 C17 C18 42.8(2)
O16 C16 C17 C22 37.6(2)
C3 C16 C17 C22 -141.10(15)
C22 C17 C18 C19 1.1(2)
C16 C17 C18 C19 177.25(15)
C17 C18 C19 C20 0.4(3)
C18 C19 C20 C21 -1.1(3)
C19 C20 C21 C22 0.1(3)
C20 C21 C22 C17 1.5(3)
C18 C17 C22 C21 -2.1(3)
C16 C17 C22 C21 -178.39(17)

loop_
_cod_related_entry_id
_cod_related_entry_database
_cod_related_entry_code
1 ChemSpider 4415199
